data_1567005
loop_
_publ_author_name
'Noonikara-Poyil, Anurag'
'Ridlen, Shawn G.'
'Fern\'andez, Israel'
'Dias, H. V. Rasika'

_publ_section_title
;
 Isolable acetylene complexes of copper and silver
;
_journal_issue 24
_journal_name_full 'Chemical Science'
_journal_page_first 7190
_journal_page_last 7203
_journal_paper_doi 10.1039/D2SC02377F
_journal_volume 13
_journal_year 2022
_chemical_formula_moiety 'C22 H16 B Cu F6 N4'
_chemical_formula_sum 'C22 H16 B Cu F6 N4'
_chemical_formula_weight 524.74
_space_group_crystal_system triclinic
_space_group_IT_number 2
_space_group_name_Hall '-P 1'
_space_group_name_H-M_alt 'P -1'
_atom_sites_solution_hydrogens mixed
_atom_sites_solution_primary dual
_audit_creation_date 2022-02-22
_audit_creation_method
;
Olex2 1.5
(compiled 2021.12.09 svn.r5202d8cf for OlexSys, GUI svn.r6439)
;
_audit_update_record
;
2022-02-22 deposited with the CCDC.	2022-05-20 downloaded from the CCDC.
;
_cell_angle_alpha 75.5420(10)
_cell_angle_beta 65.6390(10)
_cell_angle_gamma 76.9360(10)
_cell_formula_units_Z 2
_cell_length_a 10.1272(2)
_cell_length_b 10.3873(2)
_cell_length_c 12.0427(3)
_cell_measurement_reflns_used 9544
_cell_measurement_temperature 100.0
_cell_measurement_theta_max 37.99
_cell_measurement_theta_min 2.63
_cell_volume 1106.56(4)
_computing_cell_refinement 'SAINT V8.40B (?, 2016)'
_computing_data_collection 'APEX3 Ver. 2016.5-0 (Bruker-AXS, 2016)'
_computing_data_reduction 'SAINT V8.40B (?, 2016)'
_computing_molecular_graphics 'Olex2 1.5 (Dolomanov et al., 2009)'
_computing_publication_material 'Olex2 1.5 (Dolomanov et al., 2009)'
_computing_structure_refinement 'SHELXL 2018/3 (Sheldrick, 2015)'
_computing_structure_solution 'SHELXT 2018/2 (Sheldrick, 2018)'
_diffrn_ambient_temperature 100.0
_diffrn_detector 'charge-coupled device (CCD) area detector'
_diffrn_detector_area_resol_mean 7.9
_diffrn_detector_type 'Photon II 7 CPAD'
_diffrn_measured_fraction_theta_full 0.995
_diffrn_measured_fraction_theta_max 0.975
_diffrn_measurement_device 'three-circle diffractometer'
_diffrn_measurement_device_type 'Bruker D8 Quest Photon II 7'
_diffrn_measurement_method '\f and \w scans'
_diffrn_radiation_collimation '0.6 mm double-pinhole'
_diffrn_radiation_detector 'Photon II 7 CPAD'
_diffrn_radiation_monochromator 'curved graphite'
_diffrn_radiation_probe x-ray
_diffrn_radiation_type 'Mo K\a'
_diffrn_radiation_wavelength 0.71073
_diffrn_radiation_xray_symbol K-L~3~
_diffrn_reflns_av_R_equivalents 0.0152
_diffrn_reflns_av_unetI/netI 0.0175
_diffrn_reflns_Laue_measured_fraction_full 0.995
_diffrn_reflns_Laue_measured_fraction_max 0.975
_diffrn_reflns_limit_h_max 15
_diffrn_reflns_limit_h_min -15
_diffrn_reflns_limit_k_max 15
_diffrn_reflns_limit_k_min -15
_diffrn_reflns_limit_l_max 17
_diffrn_reflns_limit_l_min -18
_diffrn_reflns_number 21089
_diffrn_reflns_point_group_measured_fraction_full 0.995
_diffrn_reflns_point_group_measured_fraction_max 0.975
_diffrn_reflns_theta_full 25.242
_diffrn_reflns_theta_max 33.141
_diffrn_reflns_theta_min 2.628
_diffrn_source 'fine-focus sealed X-ray tube'
_diffrn_source_current 30.0
_diffrn_source_power 1.5
_diffrn_source_type 'KFF MO-2KC-90'
_diffrn_source_voltage 50.0
_diffrn_standards_number 0
_exptl_absorpt_coefficient_mu 1.055
_exptl_absorpt_correction_T_max 0.7475
_exptl_absorpt_correction_T_min 0.6860
_exptl_absorpt_correction_type multi-scan
_exptl_absorpt_process_details
;
SADABS-2016/2 (Bruker,2016/2) was used for absorption correction.
wR2(int) was 0.0484 before and 0.0372 after correction.
The Ratio of minimum to maximum transmission is 0.9177.
The \l/2 correction factor is Not present.
;
_exptl_crystal_colour gold
_exptl_crystal_density_diffrn 1.575
_exptl_crystal_density_method 'not measured'
_exptl_crystal_description rods
_exptl_crystal_F_000 528
_exptl_crystal_size_max 0.33
_exptl_crystal_size_mid 0.3
_exptl_crystal_size_min 0.19
_refine_diff_density_max 1.210
_refine_diff_density_min -0.864
_refine_diff_density_rms 0.066
_refine_ls_extinction_coef 0.0057(14)
_refine_ls_extinction_expression Fc^*^=kFc[1+0.001xFc^2^\l^3^/sin(2\q)]^-1/4^
_refine_ls_extinction_method 'SHELXL-2018/3 (Sheldrick 2018)'
_refine_ls_goodness_of_fit_ref 1.077
_refine_ls_hydrogen_treatment mixed
_refine_ls_matrix_type full
_refine_ls_number_parameters 316
_refine_ls_number_reflns 8239
_refine_ls_number_restraints 0
_refine_ls_restrained_S_all 1.077
_refine_ls_R_factor_all 0.0373
_refine_ls_R_factor_gt 0.0331
_refine_ls_shift/su_max 0.002
_refine_ls_shift/su_mean 0.000
_refine_ls_structure_factor_coef Fsqd
_refine_ls_weighting_details 'w=1/[\s^2^(Fo^2^)+(0.0342P)^2^+0.7593P] where P=(Fo^2^+2Fc^2^)/3'
_refine_ls_weighting_scheme calc
_refine_ls_wR_factor_gt 0.0824
_refine_ls_wR_factor_ref 0.0857
_reflns_Friedel_coverage 0.000
_reflns_number_gt 7538
_reflns_number_total 8239
_reflns_threshold_expression 'I > 2\s(I)'
_cod_data_source_file d2sc02377f3.cif
_cod_data_source_block hrd16_0m_a
_cod_depositor_comments 'Adding full bibliography for 1567002--1567006.cif.'
_cod_database_code 1567005
_shelx_shelxl_version_number 2018/3
_shelx_space_group_comment
;
The symmetry employed for this shelxl refinement is uniquely defined
by the following loop, which should always be used as a source of
symmetry information in preference to the above space-group names.
They are only intended as comments.
;
_shelx_estimated_absorpt_t_max 0.825
_shelx_estimated_absorpt_t_min 0.722
_olex2_refinement_description
;
1. Fixed Uiso
 At 1.2 times of:
  All C(H) groups
2.a Aromatic/amide H refined with riding coordinates:
 C2(H2), C3(H3), C6(H6), C7(H7), C10(H10), C11(H11), C12(H12), C13(H13),
 C14(H14), C16(H16), C17(H17), C18(H18), C19(H19), C20(H20)
;
_olex2_submission_special_instructions 'No special instructions were received'

loop_
_space_group_symop_operation_xyz
'x, y, z'
'-x, -y, -z'

loop_
_atom_site_label
_atom_site_type_symbol
_atom_site_fract_x
_atom_site_fract_y
_atom_site_fract_z
_atom_site_U_iso_or_equiv
_atom_site_adp_type
_atom_site_occupancy
_atom_site_site_symmetry_order
_atom_site_calc_flag
_atom_site_refinement_flags_posn
_atom_site_refinement_flags_adp
_atom_site_refinement_flags_occupancy
_atom_site_disorder_assembly
_atom_site_disorder_group
Cu Cu 0.18633(2) 0.75088(2) 0.82886(2) 0.01806(5) Uani 1 1 d . . . . .
F1 F -0.07612(10) 0.71300(10) 0.70001(10) 0.0359(2) Uani 1 1 d . . . . .
F2 F -0.06745(9) 0.91204(10) 0.71570(9) 0.03142(19) Uani 1 1 d . . . . .
F3 F -0.07163(9) 0.87609(11) 0.54840(9) 0.0332(2) Uani 1 1 d . . . . .
F4 F 0.23769(17) 0.85099(12) 1.07627(10) 0.0575(4) Uani 1 1 d . . . . .
F5 F 0.30493(14) 1.04225(14) 1.02211(11) 0.0534(4) Uani 1 1 d . . . . .
F6 F 0.13514(13) 1.00649(17) 0.97696(12) 0.0604(4) Uani 1 1 d . . . . .
N1 N 0.36817(10) 0.75971(10) 0.57187(9) 0.01683(17) Uani 1 1 d . . . . .
N2 N 0.22594(10) 0.77836(11) 0.65059(9) 0.01751(17) Uani 1 1 d . . . . .
N3 N 0.47505(10) 0.82268(10) 0.70504(9) 0.01589(16) Uani 1 1 d . . . . .
N4 N 0.35191(11) 0.83624(10) 0.80831(9) 0.01661(17) Uani 1 1 d . . . . .
C1 C 0.14598(12) 0.80104(12) 0.58070(12) 0.0191(2) Uani 1 1 d . . . . .
C2 C 0.23388(14) 0.79573(14) 0.45742(12) 0.0219(2) Uani 1 1 d . . . . .
H2 H 0.204428 0.807800 0.389694 0.026 Uiso 1 1 calc R U . . .
C3 C 0.37492(13) 0.76862(13) 0.45650(11) 0.0200(2) Uani 1 1 d . . . . .
H3 H 0.462226 0.758074 0.385631 0.024 Uiso 1 1 calc R U . . .
C4 C -0.01670(13) 0.82583(14) 0.63656(13) 0.0237(2) Uani 1 1 d . . . . .
C5 C 0.37553(13) 0.91879(12) 0.86589(11) 0.01804(19) Uani 1 1 d . . . . .
C6 C 0.51322(14) 0.95917(14) 0.80144(12) 0.0222(2) Uani 1 1 d . . . . .
H6 H 0.556426 1.017239 0.822198 0.027 Uiso 1 1 calc R U . . .
C7 C 0.57272(13) 0.89516(13) 0.70005(12) 0.0199(2) Uani 1 1 d . . . . .
H7 H 0.667352 0.901331 0.636977 0.024 Uiso 1 1 calc R U . . .
C8 C 0.26289(15) 0.95610(14) 0.98404(12) 0.0226(2) Uani 1 1 d . . . . .
C9 C 0.46879(13) 0.57354(12) 0.71795(11) 0.0192(2) Uani 1 1 d . . . . .
C10 C 0.5394(2) 0.53234(15) 0.80224(14) 0.0319(3) Uani 1 1 d . . . . .
H10 H 0.601949 0.588208 0.802105 0.038 Uiso 1 1 calc R U . . .
C11 C 0.5205(3) 0.41223(17) 0.88588(17) 0.0459(5) Uani 1 1 d . . . . .
H11 H 0.570840 0.386277 0.941103 0.055 Uiso 1 1 calc R U . . .
C12 C 0.4282(3) 0.33033(16) 0.88860(16) 0.0458(5) Uani 1 1 d . . . . .
H12 H 0.413688 0.248850 0.946643 0.055 Uiso 1 1 calc R U . . .
C13 C 0.3572(2) 0.36749(15) 0.80673(16) 0.0368(4) Uani 1 1 d . . . . .
H13 H 0.294016 0.311407 0.808337 0.044 Uiso 1 1 calc R U . . .
C14 C 0.37831(15) 0.48760(13) 0.72141(13) 0.0246(2) Uani 1 1 d . . . . .
H14 H 0.330182 0.511307 0.664627 0.030 Uiso 1 1 calc R U . . .
C15 C 0.65193(12) 0.71892(12) 0.51102(11) 0.01724(19) Uani 1 1 d . . . . .
C16 C 0.68998(13) 0.83707(13) 0.42518(11) 0.0210(2) Uani 1 1 d . . . . .
H16 H 0.618360 0.914583 0.429808 0.025 Uiso 1 1 calc R U . . .
C17 C 0.82954(15) 0.84394(16) 0.33350(12) 0.0257(2) Uani 1 1 d . . . . .
H17 H 0.852595 0.925481 0.277332 0.031 Uiso 1 1 calc R U . . .
C18 C 0.93477(14) 0.73092(18) 0.32467(13) 0.0288(3) Uani 1 1 d . . . . .
H18 H 1.030789 0.735424 0.263545 0.035 Uiso 1 1 calc R U . . .
C19 C 0.89945(14) 0.61179(16) 0.40509(14) 0.0283(3) Uani 1 1 d . . . . .
H19 H 0.970435 0.533691 0.397542 0.034 Uiso 1 1 calc R U . . .
C20 C 0.75958(13) 0.60611(14) 0.49740(12) 0.0219(2) Uani 1 1 d . . . . .
H20 H 0.736983 0.523715 0.552232 0.026 Uiso 1 1 calc R U . . .
C21 C 0.01254(18) 0.66257(18) 0.93395(16) 0.0349(3) Uani 1 1 d . . . . .
H21 H -0.046(3) 0.636(3) 0.910(2) 0.051(7) Uiso 1 1 d . . . . .
C22 C 0.0663(2) 0.68315(19) 1.00039(15) 0.0391(4) Uani 1 1 d . . . . .
H22 H 0.083(3) 0.684(3) 1.067(3) 0.060(8) Uiso 1 1 d . . . . .
B B 0.49417(13) 0.71513(13) 0.62402(12) 0.0159(2) Uani 1 1 d . . . . .

loop_
_atom_site_aniso_label
_atom_site_aniso_U_11
_atom_site_aniso_U_22
_atom_site_aniso_U_33
_atom_site_aniso_U_23
_atom_site_aniso_U_13
_atom_site_aniso_U_12
Cu 0.01495(7) 0.02117(8) 0.01672(7) -0.00597(5) -0.00140(5) -0.00599(5)
F1 0.0197(4) 0.0373(5) 0.0470(6) -0.0051(4) -0.0068(4) -0.0106(3)
F2 0.0168(3) 0.0409(5) 0.0359(5) -0.0199(4) -0.0058(3) 0.0039(3)
F3 0.0167(3) 0.0499(6) 0.0367(5) -0.0105(4) -0.0147(3) 0.0007(3)
F4 0.0813(9) 0.0416(6) 0.0222(5) -0.0027(4) 0.0095(5) -0.0162(6)
F5 0.0534(7) 0.0770(8) 0.0366(5) -0.0356(6) 0.0069(5) -0.0405(6)
F6 0.0299(5) 0.1102(12) 0.0430(6) -0.0457(7) -0.0154(5) 0.0253(6)
N1 0.0109(4) 0.0217(4) 0.0162(4) -0.0048(3) -0.0035(3) -0.0008(3)
N2 0.0109(4) 0.0223(4) 0.0186(4) -0.0064(3) -0.0037(3) -0.0013(3)
N3 0.0118(4) 0.0183(4) 0.0162(4) -0.0032(3) -0.0040(3) -0.0020(3)
N4 0.0144(4) 0.0196(4) 0.0152(4) -0.0041(3) -0.0037(3) -0.0039(3)
C1 0.0124(4) 0.0227(5) 0.0229(5) -0.0070(4) -0.0065(4) -0.0008(4)
C2 0.0171(5) 0.0291(6) 0.0208(5) -0.0063(4) -0.0091(4) -0.0001(4)
C3 0.0152(5) 0.0261(5) 0.0180(5) -0.0058(4) -0.0055(4) -0.0004(4)
C4 0.0137(5) 0.0292(6) 0.0292(6) -0.0088(5) -0.0079(4) -0.0013(4)
C5 0.0177(5) 0.0212(5) 0.0166(5) -0.0042(4) -0.0065(4) -0.0043(4)
C6 0.0187(5) 0.0290(6) 0.0220(5) -0.0057(4) -0.0075(4) -0.0085(4)
C7 0.0142(4) 0.0255(5) 0.0211(5) -0.0037(4) -0.0068(4) -0.0051(4)
C8 0.0227(5) 0.0275(6) 0.0192(5) -0.0079(4) -0.0055(4) -0.0074(4)
C9 0.0201(5) 0.0182(5) 0.0169(5) -0.0040(4) -0.0044(4) -0.0018(4)
C10 0.0502(9) 0.0222(6) 0.0281(7) 0.0001(5) -0.0228(7) -0.0041(6)
C11 0.0860(15) 0.0242(7) 0.0298(8) 0.0018(6) -0.0296(9) -0.0039(8)
C12 0.0768(14) 0.0201(6) 0.0248(7) -0.0001(5) -0.0049(8) -0.0086(7)
C13 0.0404(8) 0.0214(6) 0.0340(7) -0.0097(5) 0.0065(6) -0.0109(6)
C14 0.0218(5) 0.0208(5) 0.0268(6) -0.0093(4) -0.0016(5) -0.0032(4)
C15 0.0125(4) 0.0221(5) 0.0164(4) -0.0046(4) -0.0051(4) -0.0002(4)
C16 0.0163(5) 0.0270(6) 0.0181(5) -0.0018(4) -0.0061(4) -0.0030(4)
C17 0.0215(5) 0.0389(7) 0.0160(5) -0.0025(5) -0.0046(4) -0.0105(5)
C18 0.0152(5) 0.0514(9) 0.0186(5) -0.0129(5) -0.0011(4) -0.0055(5)
C19 0.0163(5) 0.0404(7) 0.0259(6) -0.0144(5) -0.0055(5) 0.0052(5)
C20 0.0165(5) 0.0262(6) 0.0211(5) -0.0071(4) -0.0064(4) 0.0027(4)
C21 0.0280(7) 0.0388(8) 0.0316(7) -0.0075(6) 0.0031(6) -0.0192(6)
C22 0.0451(9) 0.0468(9) 0.0202(6) -0.0070(6) 0.0040(6) -0.0269(8)
B 0.0121(5) 0.0187(5) 0.0158(5) -0.0038(4) -0.0048(4) -0.0001(4)

loop_
_atom_type_symbol
_atom_type_description
_atom_type_scat_dispersion_real
_atom_type_scat_dispersion_imag
_atom_type_scat_source
C C 0.0033 0.0016 'International Tables Vol C Tables 4.2.6.8 and 6.1.1.4'
H H 0.0000 0.0000 'International Tables Vol C Tables 4.2.6.8 and 6.1.1.4'
B B 0.0013 0.0007 'International Tables Vol C Tables 4.2.6.8 and 6.1.1.4'
Cu Cu 0.3201 1.2651 'International Tables Vol C Tables 4.2.6.8 and 6.1.1.4'
F F 0.0171 0.0103 'International Tables Vol C Tables 4.2.6.8 and 6.1.1.4'
N N 0.0061 0.0033 'International Tables Vol C Tables 4.2.6.8 and 6.1.1.4'

loop_
_geom_angle_atom_site_label_1
_geom_angle_atom_site_label_2
_geom_angle_atom_site_label_3
_geom_angle
_geom_angle_site_symmetry_1
_geom_angle_site_symmetry_3
_geom_angle_publ_flag
N4 Cu N2 95.51(4) . . ?
C21 Cu N2 113.32(6) . . ?
C21 Cu N4 151.14(6) . . ?
C22 Cu N2 149.48(6) . . ?
C22 Cu N4 115.01(6) . . ?
C22 Cu C21 36.17(8) . . ?
N2 N1 B 120.21(9) . . ?
C3 N1 N2 109.77(9) . . ?
C3 N1 B 129.51(10) . . ?
N1 N2 Cu 117.47(7) . . ?
C1 N2 Cu 136.29(8) . . ?
C1 N2 N1 105.93(10) . . ?
N4 N3 B 119.69(9) . . ?
C7 N3 N4 109.55(10) . . ?
C7 N3 B 130.03(10) . . ?
N3 N4 Cu 117.00(7) . . ?
C5 N4 Cu 136.56(8) . . ?
C5 N4 N3 106.15(9) . . ?
N2 C1 C2 111.57(10) . . ?
N2 C1 C4 120.97(11) . . ?
C2 C1 C4 127.45(11) . . ?
C1 C2 H2 128.2 . . ?
C3 C2 C1 103.65(11) . . ?
C3 C2 H2 128.2 . . ?
N1 C3 C2 109.07(11) . . ?
N1 C3 H3 125.5 . . ?
C2 C3 H3 125.5 . . ?
F1 C4 C1 112.65(11) . . ?
F2 C4 F1 106.27(12) . . ?
F2 C4 C1 112.98(11) . . ?
F3 C4 F1 106.57(11) . . ?
F3 C4 F2 107.52(11) . . ?
F3 C4 C1 110.49(11) . . ?
N4 C5 C6 111.28(11) . . ?
N4 C5 C8 121.14(10) . . ?
C6 C5 C8 127.58(11) . . ?
C5 C6 H6 128.0 . . ?
C7 C6 C5 103.91(11) . . ?
C7 C6 H6 128.0 . . ?
N3 C7 C6 109.11(11) . . ?
N3 C7 H7 125.4 . . ?
C6 C7 H7 125.4 . . ?
F4 C8 C5 112.37(12) . . ?
F5 C8 F4 105.32(13) . . ?
F5 C8 C5 111.48(11) . . ?
F6 C8 F4 105.34(14) . . ?
F6 C8 F5 108.66(14) . . ?
F6 C8 C5 113.18(11) . . ?
C10 C9 B 119.42(11) . . ?
C14 C9 C10 116.92(12) . . ?
C14 C9 B 123.66(11) . . ?
C9 C10 H10 119.1 . . ?
C11 C10 C9 121.89(16) . . ?
C11 C10 H10 119.1 . . ?
C10 C11 H11 120.1 . . ?
C12 C11 C10 119.87(17) . . ?
C12 C11 H11 120.1 . . ?
C11 C12 H12 120.1 . . ?
C13 C12 C11 119.80(15) . . ?
C13 C12 H12 120.1 . . ?
C12 C13 H13 119.9 . . ?
C12 C13 C14 120.11(16) . . ?
C14 C13 H13 119.9 . . ?
C9 C14 H14 119.3 . . ?
C13 C14 C9 121.39(15) . . ?
C13 C14 H14 119.3 . . ?
C16 C15 B 121.66(10) . . ?
C20 C15 C16 116.80(11) . . ?
C20 C15 B 121.48(11) . . ?
C15 C16 H16 119.0 . . ?
C17 C16 C15 121.98(12) . . ?
C17 C16 H16 119.0 . . ?
C16 C17 H17 120.2 . . ?
C18 C17 C16 119.63(13) . . ?
C18 C17 H17 120.2 . . ?
C17 C18 H18 120.1 . . ?
C19 C18 C17 119.84(12) . . ?
C19 C18 H18 120.1 . . ?
C18 C19 H19 119.9 . . ?
C18 C19 C20 120.12(13) . . ?
C20 C19 H19 119.9 . . ?
C15 C20 H20 119.2 . . ?
C19 C20 C15 121.57(13) . . ?
C19 C20 H20 119.2 . . ?
Cu C21 H21 127.3(17) . . ?
C22 C21 Cu 71.64(10) . . ?
C22 C21 H21 161.0(17) . . ?
Cu C22 H22 125.7(19) . . ?
C21 C22 Cu 72.20(10) . . ?
C21 C22 H22 162.0(19) . . ?
N1 B N3 106.61(9) . . ?
N1 B C9 109.10(9) . . ?
N1 B C15 109.98(9) . . ?
N3 B C9 106.44(9) . . ?
N3 B C15 108.36(9) . . ?
C9 B C15 115.90(9) . . ?

loop_
_geom_bond_atom_site_label_1
_geom_bond_atom_site_label_2
_geom_bond_distance
_geom_bond_site_symmetry_2
_geom_bond_publ_flag
Cu N2 1.9714(10) . ?
Cu N4 1.9697(10) . ?
Cu C21 1.9629(14) . ?
Cu C22 1.9567(15) . ?
F1 C4 1.3460(17) . ?
F2 C4 1.3373(16) . ?
F3 C4 1.3374(16) . ?
F4 C8 1.3332(17) . ?
F5 C8 1.3154(15) . ?
F6 C8 1.3106(17) . ?
N1 N2 1.3602(13) . ?
N1 C3 1.3431(15) . ?
N1 B 1.5767(16) . ?
N2 C1 1.3404(15) . ?
N3 N4 1.3602(13) . ?
N3 C7 1.3467(15) . ?
N3 B 1.5900(16) . ?
N4 C5 1.3415(15) . ?
C1 C2 1.3885(17) . ?
C1 C4 1.4877(17) . ?
C2 H2 0.9500 . ?
C2 C3 1.3879(17) . ?
C3 H3 0.9500 . ?
C5 C6 1.3899(17) . ?
C5 C8 1.4874(17) . ?
C6 H6 0.9500 . ?
C6 C7 1.3833(18) . ?
C7 H7 0.9500 . ?
C9 C10 1.4032(19) . ?
C9 C14 1.3993(18) . ?
C9 B 1.6153(18) . ?
C10 H10 0.9500 . ?
C10 C11 1.389(2) . ?
C11 H11 0.9500 . ?
C11 C12 1.386(3) . ?
C12 H12 0.9500 . ?
C12 C13 1.380(3) . ?
C13 H13 0.9500 . ?
C13 C14 1.399(2) . ?
C14 H14 0.9500 . ?
C15 C16 1.4053(17) . ?
C15 C20 1.3998(17) . ?
C15 B 1.6168(17) . ?
C16 H16 0.9500 . ?
C16 C17 1.3931(18) . ?
C17 H17 0.9500 . ?
C17 C18 1.389(2) . ?
C18 H18 0.9500 . ?
C18 C19 1.383(2) . ?
C19 H19 0.9500 . ?
C19 C20 1.3970(18) . ?
C20 H20 0.9500 . ?
C21 H21 0.87(3) . ?
C21 C22 1.217(3) . ?
C22 H22 0.89(3) . ?

loop_
_geom_torsion_atom_site_label_1
_geom_torsion_atom_site_label_2
_geom_torsion_atom_site_label_3
_geom_torsion_atom_site_label_4
_geom_torsion
_geom_torsion_site_symmetry_1
_geom_torsion_site_symmetry_2
_geom_torsion_site_symmetry_3
_geom_torsion_site_symmetry_4
_geom_torsion_publ_flag
Cu N2 C1 C2 -172.30(10) . . . . ?
Cu N2 C1 C4 6.8(2) . . . . ?
Cu N4 C5 C6 -173.38(10) . . . . ?
Cu N4 C5 C8 7.09(19) . . . . ?
N1 N2 C1 C2 0.80(14) . . . . ?
N1 N2 C1 C4 179.91(11) . . . . ?
N2 N1 C3 C2 0.82(15) . . . . ?
N2 N1 B N3 -55.46(13) . . . . ?
N2 N1 B C9 59.11(13) . . . . ?
N2 N1 B C15 -172.73(10) . . . . ?
N2 C1 C2 C3 -0.31(15) . . . . ?
N2 C1 C4 F1 -75.31(16) . . . . ?
N2 C1 C4 F2 45.13(17) . . . . ?
N2 C1 C4 F3 165.62(12) . . . . ?
N3 N4 C5 C6 -0.16(14) . . . . ?
N3 N4 C5 C8 -179.68(11) . . . . ?
N4 N3 C7 C6 -0.46(14) . . . . ?
N4 N3 B N1 63.45(12) . . . . ?
N4 N3 B C9 -52.92(13) . . . . ?
N4 N3 B C15 -178.21(9) . . . . ?
N4 C5 C6 C7 -0.11(15) . . . . ?
N4 C5 C8 F4 64.82(17) . . . . ?
N4 C5 C8 F5 -177.21(13) . . . . ?
N4 C5 C8 F6 -54.35(18) . . . . ?
C1 C2 C3 N1 -0.31(15) . . . . ?
C2 C1 C4 F1 103.65(16) . . . . ?
C2 C1 C4 F2 -135.91(14) . . . . ?
C2 C1 C4 F3 -15.41(19) . . . . ?
C3 N1 N2 Cu 173.65(8) . . . . ?
C3 N1 N2 C1 -0.99(13) . . . . ?
C3 N1 B N3 133.67(12) . . . . ?
C3 N1 B C9 -111.76(13) . . . . ?
C3 N1 B C15 16.40(17) . . . . ?
C4 C1 C2 C3 -179.36(13) . . . . ?
C5 C6 C7 N3 0.35(14) . . . . ?
C6 C5 C8 F4 -114.62(16) . . . . ?
C6 C5 C8 F5 3.3(2) . . . . ?
C6 C5 C8 F6 126.21(16) . . . . ?
C7 N3 N4 Cu 175.15(8) . . . . ?
C7 N3 N4 C5 0.38(13) . . . . ?
C7 N3 B N1 -127.50(12) . . . . ?
C7 N3 B C9 116.13(13) . . . . ?
C7 N3 B C15 -9.16(16) . . . . ?
C8 C5 C6 C7 179.38(13) . . . . ?
C9 C10 C11 C12 -0.9(3) . . . . ?
C10 C9 C14 C13 1.22(19) . . . . ?
C10 C9 B N1 -161.78(12) . . . . ?
C10 C9 B N3 -47.09(15) . . . . ?
C10 C9 B C15 73.46(15) . . . . ?
C10 C11 C12 C13 1.1(3) . . . . ?
C11 C12 C13 C14 -0.1(3) . . . . ?
C12 C13 C14 C9 -1.1(2) . . . . ?
C14 C9 C10 C11 -0.2(2) . . . . ?
C14 C9 B N1 17.84(15) . . . . ?
C14 C9 B N3 132.52(12) . . . . ?
C14 C9 B C15 -106.93(13) . . . . ?
C15 C16 C17 C18 0.8(2) . . . . ?
C16 C15 C20 C19 1.79(19) . . . . ?
C16 C15 B N1 57.89(14) . . . . ?
C16 C15 B N3 -58.28(14) . . . . ?
C16 C15 B C9 -177.79(11) . . . . ?
C16 C17 C18 C19 1.4(2) . . . . ?
C17 C18 C19 C20 -1.9(2) . . . . ?
C18 C19 C20 C15 0.3(2) . . . . ?
C20 C15 C16 C17 -2.34(18) . . . . ?
C20 C15 B N1 -125.05(12) . . . . ?
C20 C15 B N3 118.77(12) . . . . ?
C20 C15 B C9 -0.74(16) . . . . ?
B N1 N2 Cu 1.12(14) . . . . ?
B N1 N2 C1 -173.51(10) . . . . ?
B N1 C3 C2 172.44(12) . . . . ?
B N3 N4 Cu -13.73(13) . . . . ?
B N3 N4 C5 171.50(10) . . . . ?
B N3 C7 C6 -170.38(11) . . . . ?
B C9 C10 C11 179.39(15) . . . . ?
B C9 C14 C13 -178.40(12) . . . . ?
B C15 C16 C17 174.84(11) . . . . ?
B C15 C20 C19 -175.40(12) . . . . ?
